data_7100835
loop_
_publ_author_name
'Samuel Johnson'
'Meghan Doster'
'Hua Han'
'Alana L. Keen'

_publ_section_title
;
Facile Assembly of a Cu9 Amido Complex: A New Tripodal
Ligand Design that Promotes Transition Metal Cluster Formation
;
_journal_name_full 'Chemical Communications'
_journal_paper_doi 10.1039/b517531c
_journal_year 2006
_chemical_formula_moiety 'C96 H99 Cu9 F36 N6 P2'
_chemical_formula_sum 'C96 H99 Cu9 F36 N6 P2'
_chemical_formula_weight 2653.91
_space_group_IT_number 14
_symmetry_cell_setting monoclinic
_symmetry_space_group_name_Hall '-P 2ybc'
_symmetry_space_group_name_H-M 'P 1 21/c 1'
_cell_angle_alpha 90
_cell_angle_beta 119.442(8)
_cell_angle_gamma 90
_cell_formula_units_Z 4
_cell_length_a 20.570(3)
_cell_length_b 21.151(3)
_cell_length_c 28.401(3)
_cell_measurement_temperature 140(2)
_cell_measurement_wavelength 0.71073
_cell_volume 10761(2)
_diffrn_ambient_temperature 140(2)
_exptl_crystal_density_diffrn 1.638
_cod_original_sg_symbol_H-M 'P 21/c'
_cod_database_code 7100835

loop_
_symmetry_equiv_pos_as_xyz
'x, y, z'
'-x, y+1/2, -z+1/2'
'-x, -y, -z'
'x, -y-1/2, z-1/2'

loop_
_atom_site_label
_atom_site_type_symbol
_atom_site_fract_x
_atom_site_fract_y
_atom_site_fract_z
_atom_site_U_iso_or_equiv
_atom_site_adp_type
_atom_site_occupancy
_atom_site_symmetry_multiplicity
_atom_site_calc_flag
_atom_site_refinement_flags
_atom_site_disorder_assembly
_atom_site_disorder_group
Cu1 Cu 0.20970(5) 0.66157(4) 0.43981(3) 0.0205(2) Uani 1 1 d . . .
Cu2 Cu 0.07992(5) 0.59057(4) 0.38900(3) 0.0222(2) Uani 1 1 d . . .
Cu3 Cu 0.10817(5) 0.63159(4) 0.47919(3) 0.0214(2) Uani 1 1 d . . .
Cu4 Cu 0.12078(5) 0.74319(4) 0.45797(3) 0.0197(2) Uani 1 1 d . . .
Cu5 Cu 0.16460(5) 0.83992(4) 0.43103(4) 0.0219(2) Uani 1 1 d . . .
Cu6 Cu 0.29690(5) 0.82444(4) 0.49911(4) 0.0240(2) Uani 1 1 d . . .
Cu7 Cu 0.31937(5) 0.74135(4) 0.44549(4) 0.0223(2) Uani 1 1 d . . .
Cu8 Cu 0.30189(5) 0.64370(4) 0.39185(4) 0.0243(2) Uani 1 1 d . . .
Cu9 Cu 0.31560(5) 0.56832(4) 0.46345(4) 0.0252(2) Uani 1 1 d . . .
N1 N 0.0766(3) 0.5919(3) 0.3219(2) 0.0213(13) Uani 1 1 d . . .
N2 N 0.0751(3) 0.7887(3) 0.3905(2) 0.0178(12) Uani 1 1 d . . .
N3 N 0.2800(3) 0.7322(3) 0.3685(2) 0.0202(13) Uani 1 1 d . . .
N4 N 0.3106(3) 0.5446(3) 0.5250(2) 0.0248(14) Uani 1 1 d . . .
N5 N 0.3714(3) 0.7567(3) 0.5226(2) 0.0234(14) Uani 1 1 d . . .
N6 N 0.1525(3) 0.7045(3) 0.5272(2) 0.0203(13) Uani 1 1 d . . .
P1 P 0.14588(10) 0.70264(8) 0.35771(7) 0.0182(4) Uani 1 1 d . . .
P2 P 0.27873(10) 0.66596(9) 0.52899(7) 0.0201(4) Uani 1 1 d . . .
C1 C 0.1072(4) 0.6428(3) 0.3050(3) 0.0213(16) Uani 1 1 d . . .
H1A H 0.0675 0.6617 0.271 0.026 Uiso 1 1 calc R . .
H1B H 0.1468 0.6264 0.298 0.026 Uiso 1 1 calc R . .
C2 C 0.0642(4) 0.7515(3) 0.3433(3) 0.0193(15) Uani 1 1 d . . .
H2A H 0.0538 0.7806 0.3131 0.023 Uiso 1 1 calc R . .
H2B H 0.0201 0.7238 0.3316 0.023 Uiso 1 1 calc R . .
C3 C 0.2009(4) 0.7514(3) 0.3372(3) 0.0205(15) Uani 1 1 d . . .
H3A H 0.1827 0.746 0.2981 0.025 Uiso 1 1 calc R . .
H3B H 0.1958 0.7966 0.3441 0.025 Uiso 1 1 calc R . .
C4 C 0.0394(4) 0.5462(3) 0.2837(3) 0.0244(16) Uani 1 1 d . . .
C5 C 0.0084(4) 0.4940(4) 0.2966(3) 0.0301(18) Uani 1 1 d . . .
H5 H 0.0147 0.491 0.332 0.036 Uiso 1 1 calc R . .
C6 C -0.0304(4) 0.4475(4) 0.2599(3) 0.0340(19) Uani 1 1 d . . .
C7 C -0.0428(5) 0.4506(4) 0.2067(3) 0.036(2) Uani 1 1 d . . .
H7 H -0.0715 0.4192 0.1808 0.043 Uiso 1 1 calc R . .
C8 C -0.0121(4) 0.5007(4) 0.1933(3) 0.0298(18) Uani 1 1 d . . .
C9 C 0.0286(4) 0.5474(3) 0.2311(3) 0.0268(17) Uani 1 1 d . . .
H9 H 0.0496 0.581 0.2207 0.032 Uiso 1 1 calc R . .
C10 C -0.0612(7) 0.3939(5) 0.2754(4) 0.059(3) Uani 1 1 d . . .
C11 C -0.0215(5) 0.5086(4) 0.1379(3) 0.036(2) Uani 1 1 d . . .
C12 C 0.3272(4) 0.7594(3) 0.3506(3) 0.0236(16) Uani 1 1 d . . .
C13 C 0.4024(5) 0.7414(4) 0.3766(4) 0.039(2) Uani 1 1 d . . .
H13 H 0.4204 0.7125 0.406 0.047 Uiso 1 1 calc R . .
C14 C 0.4506(5) 0.7649(5) 0.3603(4) 0.050(3) Uani 1 1 d . . .
C15 C 0.4264(5) 0.8085(5) 0.3185(4) 0.051(3) Uani 1 1 d . . .
H15 H 0.4599 0.8256 0.3079 0.062 Uiso 1 1 calc R . .
C16 C 0.3532(5) 0.8262(4) 0.2932(3) 0.038(2) Uani 1 1 d . . .
C17 C 0.3030(4) 0.8027(4) 0.3089(3) 0.0302(18) Uani 1 1 d . . .
H17 H 0.2525 0.8164 0.2909 0.036 Uiso 1 1 calc R . .
C18 C 0.5301(6) 0.7422(7) 0.3881(6) 0.073(4) Uani 1 1 d . . .
C19 C 0.3248(6) 0.8717(6) 0.2468(5) 0.062(3) Uani 1 1 d . . .
C20 C 0.0084(4) 0.8190(3) 0.3828(3) 0.0195(15) Uani 1 1 d . . .
C21 C 0.0085(4) 0.8472(3) 0.4267(3) 0.0238(16) Uani 1 1 d . . .
H21 H 0.0531 0.8472 0.4606 0.029 Uiso 1 1 calc R . .
C22 C -0.0547(4) 0.8755(3) 0.4224(3) 0.0290(18) Uani 1 1 d . . .
C23 C -0.1205(5) 0.8750(4) 0.3735(4) 0.046(2) Uani 1 1 d . . .
H23 H -0.1648 0.8927 0.3705 0.055 Uiso 1 1 calc R . .
C24 C -0.1207(5) 0.8482(4) 0.3292(4) 0.045(2) Uani 1 1 d . . .
C25 C -0.0568(4) 0.8201(4) 0.3335(3) 0.035(2) Uani 1 1 d . . .
H25 H -0.0579 0.8017 0.3026 0.042 Uiso 1 1 calc R . .
C26 C -0.0543(5) 0.9061(4) 0.4694(4) 0.046(2) Uani 1 1 d . . .
C27 C -0.1895(7) 0.8492(8) 0.2765(6) 0.092(5) Uani 1 1 d . . .
C28 C 0.3015(4) 0.5879(3) 0.5606(3) 0.0239(16) Uani 1 1 d . . .
H28A H 0.3482 0.5901 0.5958 0.029 Uiso 1 1 calc R . .
H28B H 0.261 0.5731 0.5671 0.029 Uiso 1 1 calc R . .
C29 C 0.3701(4) 0.7035(3) 0.5553(3) 0.0238(16) Uani 1 1 d . . .
H29A H 0.3865 0.7188 0.5925 0.029 Uiso 1 1 calc R . .
H29B H 0.4065 0.6713 0.5577 0.029 Uiso 1 1 calc R . .
C30 C 0.2348(4) 0.7067(3) 0.5634(3) 0.0214(16) Uani 1 1 d . . .
H30A H 0.2485 0.6855 0.5981 0.026 Uiso 1 1 calc R . .
H30B H 0.2521 0.7511 0.571 0.026 Uiso 1 1 calc R . .
C31 C 0.3106(4) 0.4811(4) 0.5370(3) 0.0300(18) Uani 1 1 d . . .
C32 C 0.3046(4) 0.4352(4) 0.4990(4) 0.035(2) Uani 1 1 d . . .
H32 H 0.3055 0.4481 0.4673 0.042 Uiso 1 1 calc R . .
C33 C 0.2976(5) 0.3720(4) 0.5073(4) 0.044(2) Uani 1 1 d . . .
C34 C 0.2987(5) 0.3501(4) 0.5529(4) 0.042(2) Uani 1 1 d . . .
H34 H 0.293 0.3064 0.5577 0.05 Uiso 1 1 calc R . .
C35 C 0.3083(5) 0.3939(4) 0.5920(4) 0.043(2) Uani 1 1 d . E .
C36 C 0.3147(4) 0.4586(4) 0.5850(3) 0.0334(19) Uani 1 1 d . . .
H36 H 0.322 0.4875 0.6128 0.04 Uiso 1 1 calc R . .
C37 C 0.2864(5) 0.3275(4) 0.4621(5) 0.051(3) Uani 1 1 d . . .
C38 C 0.3131(5) 0.3739(4) 0.6441(4) 0.068(4) Uani 1 1 d D . .
C39 C 0.4441(4) 0.7802(4) 0.5391(3) 0.0280(18) Uani 1 1 d . . .
C40 C 0.4531(4) 0.8270(4) 0.5079(3) 0.035(2) Uani 1 1 d . . .
H40 H 0.41 0.8436 0.4775 0.042 Uiso 1 1 calc R . .
C41 C 0.5220(5) 0.8498(5) 0.5199(4) 0.048(2) Uani 1 1 d . . .
C42 C 0.5855(5) 0.8263(5) 0.5647(4) 0.055(3) Uani 1 1 d . . .
H42 H 0.6335 0.8419 0.5736 0.066 Uiso 1 1 calc R . .
C43 C 0.5780(4) 0.7798(4) 0.5962(4) 0.039(2) Uani 1 1 d . . .
C44 C 0.5078(4) 0.7568(4) 0.5839(3) 0.0350(19) Uani 1 1 d . . .
H44 H 0.5035 0.7253 0.606 0.042 Uiso 1 1 calc R . .
C45 C 0.5293(6) 0.8989(6) 0.4854(6) 0.077(4) Uani 1 1 d . . .
C46 C 0.6446(6) 0.7564(6) 0.6464(5) 0.064(3) Uani 1 1 d . . .
C47 C 0.1108(4) 0.7271(3) 0.5511(3) 0.0237(17) Uani 1 1 d . . .
C48 C 0.0333(5) 0.7186(4) 0.5237(4) 0.0321(19) Uani 1 1 d . . .
H48 H 0.0104 0.6982 0.4895 0.038 Uiso 1 1 calc R . .
C49 C -0.0108(6) 0.7391(4) 0.5448(5) 0.048(3) Uani 1 1 d . . .
C50 C 0.0213(6) 0.7692(5) 0.5941(4) 0.053(3) Uani 1 1 d . . .
H50 H -0.0083 0.7836 0.6092 0.064 Uiso 1 1 calc R . .
C51 C 0.0978(6) 0.7780(5) 0.6212(4) 0.049(3) Uani 1 1 d . . .
C52 C 0.1419(5) 0.7573(4) 0.6004(3) 0.0321(19) Uani 1 1 d . . .
H52 H 0.1943 0.7638 0.6203 0.039 Uiso 1 1 calc R . .
C53 C -0.0914(7) 0.7259(6) 0.5155(6) 0.072(4) Uani 1 1 d . . .
C54 C 0.1326(9) 0.8122(9) 0.6738(5) 0.097(5) Uani 1 1 d . . .
C55 C 0.0354(4) 0.5680(3) 0.4345(3) 0.0239(16) Uani 1 1 d . . .
C56 C -0.0405(4) 0.5867(3) 0.4040(3) 0.0238(16) Uani 1 1 d . . .
C57 C -0.0959(4) 0.5437(4) 0.3928(3) 0.0303(18) Uani 1 1 d . . .
H57 H -0.1464 0.5573 0.373 0.036 Uiso 1 1 calc R . .
C58 C -0.0815(4) 0.4810(4) 0.4089(3) 0.0261(17) Uani 1 1 d . . .
C59 C -0.0071(4) 0.4619(4) 0.4389(3) 0.0273(17) Uani 1 1 d . . .
H59 H 0.0038 0.4193 0.451 0.033 Uiso 1 1 calc R . .
C60 C 0.0506(4) 0.5031(3) 0.4513(3) 0.0251(17) Uani 1 1 d . . .
C61 C -0.0636(4) 0.6540(4) 0.3817(3) 0.035(2) Uani 1 1 d . . .
H61A H -0.0193 0.6811 0.3965 0.053 Uiso 1 1 calc R . .
H61B H -0.0991 0.6706 0.3922 0.053 Uiso 1 1 calc R . .
H61C H -0.087 0.6531 0.3422 0.053 Uiso 1 1 calc R . .
C62 C -0.1437(5) 0.4349(4) 0.3942(4) 0.041(2) Uani 1 1 d . . .
H62A H -0.1393 0.4003 0.373 0.062 Uiso 1 1 calc R . .
H62B H -0.1917 0.4563 0.3728 0.062 Uiso 1 1 calc R . .
H62C H -0.1408 0.4177 0.4272 0.062 Uiso 1 1 calc R . .
C63 C 0.1289(4) 0.4799(4) 0.4816(3) 0.0340(19) Uani 1 1 d . . .
H63A H 0.163 0.5137 0.484 0.051 Uiso 1 1 calc R . .
H63B H 0.1348 0.4436 0.4626 0.051 Uiso 1 1 calc R . .
H63C H 0.1405 0.4671 0.5181 0.051 Uiso 1 1 calc R . .
C64 C 0.2403(4) 0.9044(3) 0.4749(3) 0.0261(17) Uani 1 1 d . . .
C65 C 0.2570(4) 0.9436(4) 0.4411(3) 0.0298(18) Uani 1 1 d . . .
C66 C 0.2593(4) 1.0090(4) 0.4479(4) 0.040(2) Uani 1 1 d . . .
H66 H 0.2722 1.0349 0.4264 0.048 Uiso 1 1 calc R . .
C67 C 0.2436(4) 1.0368(4) 0.4845(4) 0.042(2) Uani 1 1 d . . .
C68 C 0.2267(4) 0.9987(4) 0.5172(4) 0.038(2) Uani 1 1 d . . .
H68 H 0.2164 1.0178 0.5431 0.045 Uiso 1 1 calc R . .
C69 C 0.2246(4) 0.9333(3) 0.5126(3) 0.0271(17) Uani 1 1 d . . .
C70 C 0.2727(5) 0.9164(4) 0.3987(3) 0.0347(19) Uani 1 1 d . . .
H70A H 0.2702 0.8702 0.3993 0.052 Uiso 1 1 calc R . .
H70B H 0.3227 0.9293 0.4063 0.052 Uiso 1 1 calc R . .
H70C H 0.2355 0.9321 0.363 0.052 Uiso 1 1 calc R . .
C71 C 0.2428(6) 1.1083(4) 0.4896(5) 0.064(3) Uani 1 1 d . . .
H71A H 0.2566 1.1195 0.5269 0.096 Uiso 1 1 calc R . .
H71B H 0.1927 1.1244 0.4649 0.096 Uiso 1 1 calc R . .
H71C H 0.2787 1.1271 0.4804 0.096 Uiso 1 1 calc R . .
C72 C 0.2082(5) 0.8959(4) 0.5507(4) 0.040(2) Uani 1 1 d . . .
H72A H 0.193 0.853 0.5366 0.061 Uiso 1 1 calc R . .
H72B H 0.1677 0.9164 0.5538 0.061 Uiso 1 1 calc R . .
H72C H 0.253 0.8941 0.5863 0.061 Uiso 1 1 calc R . .
C73 C 0.3518(4) 0.5609(3) 0.4114(3) 0.0258(17) Uani 1 1 d . . .
C74 C 0.3180(5) 0.5129(4) 0.3719(3) 0.0312(18) Uani 1 1 d . . .
C75 C 0.3618(5) 0.4752(4) 0.3592(3) 0.038(2) Uani 1 1 d . . .
H75 H 0.3385 0.4428 0.333 0.046 Uiso 1 1 calc R . .
C76 C 0.4372(5) 0.4827(4) 0.3829(4) 0.042(2) Uani 1 1 d . . .
C77 C 0.4711(5) 0.5290(4) 0.4219(3) 0.036(2) Uani 1 1 d . . .
H77 H 0.5237 0.5341 0.4389 0.043 Uiso 1 1 calc R . .
C78 C 0.4305(4) 0.5679(4) 0.4367(3) 0.0310(18) Uani 1 1 d . . .
C79 C 0.2344(5) 0.5027(4) 0.3440(4) 0.043(2) Uani 1 1 d . . .
H79A H 0.213 0.5282 0.3619 0.064 Uiso 1 1 calc R . .
H79B H 0.2239 0.4579 0.3461 0.064 Uiso 1 1 calc R . .
H79C H 0.2121 0.5154 0.306 0.064 Uiso 1 1 calc R . .
C80 C 0.4840(6) 0.4418(6) 0.3666(4) 0.068(3) Uani 1 1 d . . .
H80A H 0.5353 0.4392 0.3968 0.101 Uiso 1 1 calc R . .
H80B H 0.4843 0.4606 0.3352 0.101 Uiso 1 1 calc R . .
H80C H 0.4626 0.3992 0.3574 0.101 Uiso 1 1 calc R . .
C81 C 0.4723(5) 0.6138(4) 0.4820(3) 0.036(2) Uani 1 1 d . . .
H81A H 0.4371 0.6436 0.4838 0.054 Uiso 1 1 calc R . .
H81B H 0.5084 0.6371 0.4755 0.054 Uiso 1 1 calc R . .
H81C H 0.4989 0.5908 0.5162 0.054 Uiso 1 1 calc R . .
C82 C 0.9200(13) 0.7500(10) 0.6841(10) 0.078(7) Uiso 0.5 1 d PD . .
H82A H 0.9259 0.7343 0.654 0.117 Uiso 0.5 1 calc PR . .
H82B H 0.8891 0.7203 0.6911 0.117 Uiso 0.5 1 calc PR . .
H82C H 0.9691 0.7537 0.7165 0.117 Uiso 0.5 1 calc PR . .
C83 C 0.8857(9) 0.8087(7) 0.6709(6) 0.106(5) Uiso 1 1 d D . .
H83A H 0.837 0.8043 0.6375 0.127 Uiso 1 1 calc R . .
H83B H 0.9168 0.8376 0.6628 0.127 Uiso 1 1 calc R . .
C84 C 0.8732(8) 0.8380(6) 0.7126(6) 0.090(4) Uiso 1 1 d D . .
H84A H 0.8507 0.8059 0.7257 0.108 Uiso 1 1 calc R . .
H84B H 0.9222 0.8498 0.7435 0.108 Uiso 1 1 calc R . .
C85 C 0.8259(8) 0.8933(7) 0.6958(6) 0.102(5) Uiso 1 1 d D . .
H85A H 0.7775 0.8815 0.6642 0.122 Uiso 1 1 calc R . .
H85B H 0.8492 0.9254 0.6834 0.122 Uiso 1 1 calc R . .
C86 C 0.8105(10) 0.9230(9) 0.7356(7) 0.131(6) Uiso 1 1 d D . .
H86A H 0.8115 0.8903 0.7609 0.157 Uiso 1 1 calc R . .
H86B H 0.8503 0.9541 0.7568 0.157 Uiso 1 1 calc R . .
C87 C 0.7404(17) 0.9540(19) 0.7115(16) 0.169(17) Uiso 0.5 1 d PD . .
H87A H 0.7327 0.9734 0.7397 0.254 Uiso 0.5 1 calc PR . .
H87B H 0.7007 0.9232 0.6913 0.254 Uiso 0.5 1 calc PR . .
H87C H 0.7394 0.9868 0.6868 0.254 Uiso 0.5 1 calc PR . .
C88 C 0.455(3) 0.951(2) 0.6028(19) 0.166(18) Uiso 0.5 1 d PD A 2
H88A H 0.4988 0.9322 0.6033 0.249 Uiso 0.5 1 calc PR A 2
H88B H 0.4264 0.9752 0.5694 0.249 Uiso 0.5 1 calc PR A 2
H88C H 0.4234 0.9175 0.6047 0.249 Uiso 0.5 1 calc PR A 2
C89 C 0.478(3) 0.991(2) 0.647(2) 0.19(2) Uiso 0.5 1 d PD A 2
H89A H 0.5104 1.0252 0.6459 0.23 Uiso 0.5 1 calc PR A 2
H89B H 0.5072 0.9674 0.6813 0.23 Uiso 0.5 1 calc PR A 2
C90 C 0.415(2) 1.0182(18) 0.6461(15) 0.134(13) Uiso 0.5 1 d PD A 2
H90A H 0.3815 0.9833 0.6441 0.161 Uiso 0.5 1 calc PR A 2
H90B H 0.3879 1.043 0.6123 0.161 Uiso 0.5 1 calc PR A 2
C91 C 0.426(3) 1.058(2) 0.6895(18) 0.161(16) Uiso 0.5 1 d PD A 2
H91A H 0.4412 1.0288 0.7205 0.193 Uiso 0.5 1 calc PR A 2
H91B H 0.4717 1.0824 0.6978 0.193 Uiso 0.5 1 calc PR A 2
C92 C 0.379(5) 1.102(3) 0.694(4) 0.31(6) Uiso 0.5 1 d PD A 2
H92A H 0.4047 1.1221 0.7297 0.46 Uiso 0.5 1 calc PR A 2
H92B H 0.3341 1.0799 0.6902 0.46 Uiso 0.5 1 calc PR A 2
H92C H 0.3636 1.1338 0.6658 0.46 Uiso 0.5 1 calc PR A 2
C93 C 0.355(4) 1.088(3) 0.666(3) 0.23(3) Uiso 0.5 1 d PD B 3
H93A H 0.3143 1.0968 0.6288 0.35 Uiso 0.5 1 calc PR B 3
H93B H 0.4026 1.0877 0.6656 0.35 Uiso 0.5 1 calc PR B 3
H93C H 0.3561 1.1215 0.69 0.35 Uiso 0.5 1 calc PR B 3
C94 C 0.343(3) 1.029(2) 0.683(2) 0.21(2) Uiso 0.5 1 d PD B 3
H94A H 0.3467 1.0009 0.6565 0.257 Uiso 0.5 1 calc PR B 3
H94B H 0.2887 1.0317 0.6698 0.257 Uiso 0.5 1 calc PR B 3
C95 C 0.362(2) 0.9837(19) 0.7260(17) 0.147(14) Uiso 0.5 1 d PD B 3
H95A H 0.4074 0.9619 0.7299 0.177 Uiso 0.5 1 calc PR B 3
H95B H 0.3796 1.0095 0.7591 0.177 Uiso 0.5 1 calc PR B 3
C96 C 0.318(3) 0.9348(19) 0.7304(18) 0.179(19) Uiso 0.5 1 d PD B 3
H96A H 0.2745 0.956 0.7301 0.215 Uiso 0.5 1 calc PR B 3
H96B H 0.2972 0.9098 0.6966 0.215 Uiso 0.5 1 calc PR B 3
C97 C 0.3454(19) 0.8902(15) 0.7737(13) 0.098(10) Uiso 0.5 1 d PD B 3
H97A H 0.3054 0.8608 0.7682 0.147 Uiso 0.5 1 calc PR B 3
H97B H 0.3628 0.9127 0.808 0.147 Uiso 0.5 1 calc PR B 3
H97C H 0.3869 0.8666 0.7745 0.147 Uiso 0.5 1 calc PR B 3
C98 C 0.374(3) 0.902(3) 0.764(2) 0.21(3) Uiso 0.5 1 d PD C 1
H98A H 0.3281 0.9213 0.7596 0.32 Uiso 0.5 1 calc PR C 1
H98B H 0.4069 0.9342 0.7629 0.32 Uiso 0.5 1 calc PR C 1
H98C H 0.3992 0.8794 0.7987 0.32 Uiso 0.5 1 calc PR C 1
C99 C 0.355(2) 0.856(2) 0.7200(17) 0.155(15) Uiso 0.5 1 d PD C 1
H99A H 0.3207 0.8231 0.7197 0.186 Uiso 0.5 1 calc PR C 1
H99B H 0.3315 0.8777 0.6845 0.186 Uiso 0.5 1 calc PR C 1
C100 C 0.427(2) 0.8304(17) 0.7335(15) 0.137(13) Uiso 0.5 1 d PD C 1
H00A H 0.4508 0.8143 0.771 0.165 Uiso 0.5 1 calc PR C 1
H00B H 0.4584 0.8646 0.7319 0.165 Uiso 0.5 1 calc PR C 1
C101 C 0.4222(17) 0.7796(15) 0.6976(12) 0.088(9) Uiso 0.5 1 d PD C 1
H01A H 0.4029 0.7965 0.6606 0.106 Uiso 0.5 1 calc PR C 1
H01B H 0.3866 0.7471 0.6963 0.106 Uiso 0.5 1 calc PR C 1
C102 C 0.495(2) 0.750(2) 0.7153(17) 0.163(17) Uiso 0.5 1 d PD C 1
H02A H 0.4892 0.715 0.691 0.245 Uiso 0.5 1 calc PR C 1
H02B H 0.5146 0.7339 0.7522 0.245 Uiso 0.5 1 calc PR C 1
H02C H 0.5295 0.7814 0.7146 0.245 Uiso 0.5 1 calc PR C 1
C103 C 0.452(3) 0.796(3) 0.703(2) 0.22(3) Uiso 0.5 1 d PD D 4
H03A H 0.4157 0.7656 0.7029 0.327 Uiso 0.5 1 calc PR D 4
H03B H 0.476 0.8186 0.7374 0.327 Uiso 0.5 1 calc PR D 4
H03C H 0.4897 0.773 0.6982 0.327 Uiso 0.5 1 calc PR D 4
C104 C 0.414(3) 0.840(2) 0.6598(19) 0.172(18) Uiso 0.5 1 d PD D 4
H04A H 0.3781 0.8661 0.6644 0.206 Uiso 0.5 1 calc PR D 4
H04B H 0.3891 0.8186 0.624 0.206 Uiso 0.5 1 calc PR D 4
C105 C 0.479(3) 0.875(2) 0.668(2) 0.176(18) Uiso 0.5 1 d PD D 4
H05A H 0.5052 0.8922 0.7053 0.211 Uiso 0.5 1 calc PR D 4
H05B H 0.5136 0.8473 0.663 0.211 Uiso 0.5 1 calc PR D 4
C106 C 0.454(3) 0.926(2) 0.630(2) 0.19(2) Uiso 0.5 1 d PD D 4
H06A H 0.423 0.9096 0.5922 0.224 Uiso 0.5 1 calc PR D 4
H06B H 0.4246 0.9571 0.6373 0.224 Uiso 0.5 1 calc PR D 4
C107 C 0.523(3) 0.952(3) 0.638(3) 0.25(3) Uiso 0.5 1 d PD D 4
H07A H 0.5121 0.9866 0.6121 0.38 Uiso 0.5 1 calc PR D 4
H07B H 0.5513 0.919 0.6315 0.38 Uiso 0.5 1 calc PR D 4
H07C H 0.5514 0.9677 0.6747 0.38 Uiso 0.5 1 calc PR D 4
F1 F -0.0435(5) 0.3892(3) 0.3246(3) 0.115(3) Uani 1 1 d . . .
F2 F -0.1329(6) 0.3930(7) 0.2505(6) 0.233(9) Uani 1 1 d . . .
F3 F -0.0501(9) 0.3408(3) 0.2619(5) 0.186(7) Uani 1 1 d . . .
F4 F 0.0431(3) 0.5026(3) 0.1381(2) 0.0612(16) Uani 1 1 d . . .
F5 F -0.0494(4) 0.5641(3) 0.1167(2) 0.0629(17) Uani 1 1 d . . .
F6 F -0.0678(3) 0.4653(2) 0.10337(18) 0.0472(13) Uani 1 1 d . . .
F7 F 0.5321(4) 0.6822(5) 0.3755(4) 0.130(4) Uani 1 1 d . . .
F8 F 0.5590(4) 0.7403(5) 0.4415(3) 0.109(3) Uani 1 1 d . . .
F9 F 0.5737(4) 0.7729(5) 0.3774(4) 0.133(4) Uani 1 1 d . . .
F10 F 0.2820(7) 0.8436(4) 0.2007(3) 0.141(4) Uani 1 1 d . . .
F11 F 0.3744(5) 0.8986(6) 0.2402(4) 0.174(6) Uani 1 1 d . . .
F12 F 0.2803(5) 0.9143(4) 0.2467(3) 0.115(3) Uani 1 1 d . . .
F13 F 0.0116(3) 0.9024(3) 0.5148(2) 0.0649(17) Uani 1 1 d . . .
F14 F -0.1030(4) 0.8800(3) 0.4821(3) 0.0751(19) Uani 1 1 d . . .
F15 F -0.0721(3) 0.9666(2) 0.4609(2) 0.0646(17) Uani 1 1 d . . .
F16 F -0.2237(6) 0.7939(7) 0.2678(5) 0.207(7) Uani 1 1 d . . .
F17 F -0.1805(5) 0.8498(7) 0.2353(3) 0.173(6) Uani 1 1 d . . .
F18 F -0.2380(6) 0.8876(8) 0.2691(4) 0.228(8) Uani 1 1 d . . .
F19 F 0.2799(4) 0.2679(2) 0.4732(3) 0.0756(19) Uani 1 1 d . . .
F20 F 0.3437(4) 0.3297(3) 0.4528(3) 0.0736(19) Uani 1 1 d . . .
F21 F 0.2261(4) 0.3409(3) 0.4163(3) 0.088(2) Uani 1 1 d . . .
F22A F 0.2989(7) 0.4185(5) 0.6712(4) 0.052(3) Uiso 0.5 1 d PD E 1
F23A F 0.3705(7) 0.3391(7) 0.6766(6) 0.088(4) Uiso 0.5 1 d PD E 1
F24A F 0.2543(8) 0.3385(8) 0.6359(7) 0.099(5) Uiso 0.5 1 d PD E 1
F22B F 0.3126(10) 0.3108(5) 0.6466(7) 0.097(5) Uiso 0.5 1 d PD E 2
F23B F 0.2565(9) 0.3929(10) 0.6493(8) 0.116(6) Uiso 0.5 1 d PD E 2
F24B F 0.3826(6) 0.3809(7) 0.6851(5) 0.075(4) Uiso 0.5 1 d PD E 2
F25 F 0.4677(4) 0.9173(4) 0.4460(4) 0.134(4) Uani 1 1 d . . .
F26 F 0.5714(6) 0.8795(5) 0.4650(5) 0.154(5) Uani 1 1 d . . .
F27 F 0.5663(5) 0.9483(4) 0.5136(4) 0.139(4) Uani 1 1 d . . .
F28 F 0.6542(4) 0.7858(5) 0.6891(3) 0.123(4) Uani 1 1 d . . .
F29 F 0.7073(3) 0.7619(3) 0.6438(3) 0.080(2) Uani 1 1 d . . .
F30 F 0.6397(3) 0.6954(4) 0.6538(3) 0.097(3) Uani 1 1 d . . .
F31 F -0.1310(4) 0.7638(3) 0.5275(4) 0.097(3) Uani 1 1 d . . .
F32 F -0.1092(5) 0.6717(4) 0.5146(8) 0.253(10) Uani 1 1 d . . .
F33 F -0.1219(4) 0.7418(5) 0.4621(5) 0.134(4) Uani 1 1 d . . .
F34 F 0.0912(6) 0.8092(8) 0.6976(4) 0.202(7) Uani 1 1 d . . .
F35 F 0.1431(7) 0.8717(5) 0.6697(4) 0.166(6) Uani 1 1 d . . .
F36 F 0.1972(5) 0.7883(4) 0.7091(3) 0.116(3) Uani 1 1 d . . .

loop_
_atom_site_aniso_label
_atom_site_aniso_U_11
_atom_site_aniso_U_22
_atom_site_aniso_U_33
_atom_site_aniso_U_23
_atom_site_aniso_U_13
_atom_site_aniso_U_12
Cu1 0.0240(5) 0.0202(5) 0.0160(5) 0.0010(4) 0.0089(4) 0.0008(4)
Cu2 0.0288(5) 0.0211(5) 0.0187(5) -0.0013(4) 0.0133(4) -0.0044(4)
Cu3 0.0260(5) 0.0184(4) 0.0212(5) -0.0010(4) 0.0126(4) -0.0012(4)
Cu4 0.0222(5) 0.0189(4) 0.0173(5) 0.0014(4) 0.0091(4) 0.0016(4)
Cu5 0.0206(5) 0.0182(4) 0.0244(5) -0.0005(4) 0.0092(4) -0.0014(4)
Cu6 0.0221(5) 0.0198(5) 0.0261(5) -0.0007(4) 0.0088(4) 0.0021(4)
Cu7 0.0217(5) 0.0216(5) 0.0213(5) 0.0015(4) 0.0088(4) 0.0010(4)
Cu8 0.0281(5) 0.0202(5) 0.0268(5) 0.0028(4) 0.0152(4) 0.0044(4)
Cu9 0.0314(5) 0.0205(5) 0.0270(5) 0.0014(4) 0.0169(4) 0.0032(4)
N1 0.032(3) 0.019(3) 0.015(3) -0.003(2) 0.013(3) -0.005(3)
N2 0.019(3) 0.016(3) 0.018(3) 0.002(2) 0.009(3) 0.001(2)
N3 0.026(3) 0.015(3) 0.018(3) 0.003(2) 0.009(3) 0.000(2)
N4 0.031(4) 0.019(3) 0.027(4) 0.006(3) 0.016(3) 0.008(3)
N5 0.019(3) 0.029(3) 0.014(3) -0.002(3) 0.001(3) 0.002(3)
N6 0.028(3) 0.017(3) 0.021(3) 0.000(2) 0.016(3) 0.001(3)
P1 0.0205(9) 0.0191(9) 0.0141(9) 0.0009(7) 0.0079(8) -0.0003(7)
P2 0.0225(10) 0.0202(10) 0.0168(10) 0.0012(8) 0.0089(8) 0.0030(8)
C1 0.024(4) 0.024(4) 0.016(4) -0.002(3) 0.010(3) -0.001(3)
C2 0.019(4) 0.019(4) 0.021(4) 0.003(3) 0.011(3) -0.001(3)
C3 0.022(4) 0.022(4) 0.013(4) 0.000(3) 0.005(3) -0.004(3)
C4 0.022(4) 0.028(4) 0.017(4) -0.006(3) 0.005(3) 0.000(3)
C5 0.042(5) 0.028(4) 0.022(4) -0.007(3) 0.016(4) -0.007(4)
C6 0.034(5) 0.030(5) 0.037(5) -0.011(4) 0.017(4) -0.003(4)
C7 0.039(5) 0.033(5) 0.031(5) -0.018(4) 0.013(4) -0.012(4)
C8 0.026(4) 0.034(5) 0.025(4) -0.006(3) 0.009(4) 0.004(3)
C9 0.027(4) 0.022(4) 0.030(4) -0.002(3) 0.013(4) -0.003(3)
C10 0.079(8) 0.046(6) 0.056(7) -0.033(5) 0.036(6) -0.047(6)
C11 0.046(5) 0.032(5) 0.030(5) -0.008(4) 0.018(4) 0.000(4)
C12 0.027(4) 0.027(4) 0.021(4) 0.003(3) 0.015(3) 0.002(3)
C13 0.033(5) 0.044(5) 0.050(6) 0.013(4) 0.027(4) 0.008(4)
C14 0.040(5) 0.060(6) 0.058(6) 0.025(5) 0.031(5) 0.015(5)
C15 0.033(5) 0.074(7) 0.062(7) 0.023(5) 0.035(5) 0.006(5)
C16 0.031(5) 0.048(5) 0.039(5) 0.016(4) 0.021(4) 0.005(4)
C17 0.029(4) 0.035(5) 0.027(4) 0.000(4) 0.015(4) -0.001(4)
C18 0.048(7) 0.091(10) 0.096(10) 0.052(8) 0.047(7) 0.026(7)
C19 0.041(6) 0.090(9) 0.068(8) 0.037(7) 0.037(6) 0.011(6)
C20 0.024(4) 0.009(3) 0.024(4) 0.002(3) 0.012(3) -0.001(3)
C21 0.023(4) 0.021(4) 0.029(4) 0.006(3) 0.013(3) 0.002(3)
C22 0.032(4) 0.018(4) 0.043(5) -0.002(3) 0.023(4) 0.000(3)
C23 0.033(5) 0.045(6) 0.059(6) -0.008(5) 0.021(5) 0.012(4)
C24 0.027(5) 0.051(6) 0.041(5) -0.002(4) 0.004(4) 0.012(4)
C25 0.031(5) 0.034(5) 0.031(5) -0.001(4) 0.007(4) 0.008(4)
C26 0.040(5) 0.032(5) 0.078(8) 0.000(5) 0.037(6) 0.003(4)
C27 0.038(7) 0.137(14) 0.063(9) -0.039(9) -0.005(6) 0.026(8)
C28 0.025(4) 0.022(4) 0.029(4) 0.006(3) 0.017(4) 0.008(3)
C29 0.022(4) 0.030(4) 0.015(4) 0.001(3) 0.006(3) 0.004(3)
C30 0.025(4) 0.024(4) 0.011(4) 0.000(3) 0.005(3) 0.000(3)
C31 0.023(4) 0.030(4) 0.032(5) 0.003(4) 0.009(4) 0.006(3)
C32 0.031(5) 0.030(5) 0.048(5) 0.006(4) 0.022(4) 0.007(4)
C33 0.027(5) 0.027(5) 0.076(7) 0.004(5) 0.024(5) 0.007(4)
C34 0.030(5) 0.021(4) 0.071(7) 0.016(4) 0.023(5) 0.007(4)
C35 0.032(5) 0.041(5) 0.058(6) 0.026(5) 0.024(5) 0.015(4)
C36 0.027(4) 0.033(5) 0.044(5) 0.014(4) 0.021(4) 0.011(4)
C37 0.042(6) 0.020(5) 0.083(8) 0.000(5) 0.024(6) 0.004(4)
C38 0.050(6) 0.054(7) 0.113(10) 0.055(7) 0.050(7) 0.033(5)
C39 0.023(4) 0.028(4) 0.033(5) -0.006(4) 0.014(4) -0.003(3)
C40 0.026(4) 0.037(5) 0.034(5) 0.006(4) 0.007(4) 0.004(4)
C41 0.039(5) 0.047(6) 0.058(6) 0.001(5) 0.023(5) -0.007(4)
C42 0.022(5) 0.059(7) 0.069(7) -0.004(6) 0.011(5) -0.010(4)
C43 0.025(4) 0.044(5) 0.038(5) -0.003(4) 0.008(4) 0.001(4)
C44 0.030(5) 0.035(5) 0.034(5) 0.001(4) 0.012(4) -0.002(4)
C45 0.034(6) 0.070(8) 0.123(11) 0.029(8) 0.035(7) -0.012(6)
C46 0.032(6) 0.073(8) 0.058(7) -0.006(6) 0.001(5) -0.007(5)
C47 0.041(5) 0.014(4) 0.026(4) 0.011(3) 0.024(4) 0.012(3)
C48 0.039(5) 0.022(4) 0.046(5) 0.003(4) 0.029(4) 0.001(3)
C49 0.061(6) 0.029(5) 0.083(8) 0.011(5) 0.057(6) 0.013(4)
C50 0.080(8) 0.048(6) 0.065(7) 0.017(5) 0.062(7) 0.030(5)
C51 0.074(7) 0.054(6) 0.032(5) 0.014(4) 0.036(5) 0.033(5)
C52 0.045(5) 0.030(4) 0.022(4) 0.003(3) 0.017(4) 0.010(4)
C53 0.055(8) 0.072(9) 0.113(11) 0.012(8) 0.060(8) 0.011(6)
C54 0.106(11) 0.137(14) 0.041(7) -0.006(8) 0.031(8) 0.060(11)
C55 0.027(4) 0.028(4) 0.026(4) -0.002(3) 0.020(4) -0.003(3)
C56 0.026(4) 0.022(4) 0.026(4) -0.001(3) 0.016(3) 0.001(3)
C57 0.028(4) 0.033(5) 0.028(4) 0.009(4) 0.013(4) 0.008(3)
C58 0.032(4) 0.029(4) 0.020(4) -0.003(3) 0.014(3) -0.006(3)
C59 0.035(5) 0.021(4) 0.029(4) 0.000(3) 0.018(4) -0.006(3)
C60 0.027(4) 0.022(4) 0.026(4) 0.002(3) 0.013(4) 0.002(3)
C61 0.025(4) 0.034(5) 0.041(5) 0.012(4) 0.013(4) 0.003(4)
C62 0.034(5) 0.041(5) 0.044(5) 0.004(4) 0.015(4) -0.008(4)
C63 0.033(5) 0.024(4) 0.041(5) 0.003(4) 0.015(4) 0.001(3)
C64 0.016(4) 0.021(4) 0.031(4) -0.003(3) 0.003(3) -0.003(3)
C65 0.021(4) 0.025(4) 0.035(5) 0.004(3) 0.008(4) 0.000(3)
C66 0.026(4) 0.030(5) 0.061(6) 0.010(4) 0.019(4) -0.002(4)
C67 0.025(4) 0.023(4) 0.074(7) -0.008(4) 0.023(5) -0.003(3)
C68 0.030(5) 0.032(5) 0.053(6) -0.011(4) 0.022(4) 0.000(4)
C69 0.021(4) 0.022(4) 0.033(5) -0.003(3) 0.009(4) 0.002(3)
C70 0.038(5) 0.034(5) 0.033(5) 0.002(4) 0.018(4) -0.006(4)
C71 0.063(7) 0.026(5) 0.105(9) -0.007(5) 0.043(7) -0.007(5)
C72 0.047(5) 0.033(5) 0.043(5) -0.012(4) 0.024(5) 0.001(4)
C73 0.037(4) 0.020(4) 0.025(4) -0.001(3) 0.018(4) 0.003(3)
C74 0.039(5) 0.023(4) 0.035(5) 0.005(3) 0.020(4) 0.009(4)
C75 0.038(5) 0.041(5) 0.033(5) -0.005(4) 0.016(4) 0.013(4)
C76 0.044(5) 0.051(6) 0.037(5) 0.004(4) 0.025(5) 0.022(4)
C77 0.027(4) 0.040(5) 0.034(5) 0.008(4) 0.010(4) 0.015(4)
C78 0.033(5) 0.027(4) 0.034(5) 0.009(4) 0.017(4) 0.006(3)
C79 0.037(5) 0.039(5) 0.050(6) -0.015(4) 0.020(5) -0.003(4)
C80 0.056(7) 0.087(9) 0.055(7) -0.016(6) 0.024(6) 0.035(6)
C81 0.041(5) 0.029(4) 0.034(5) 0.003(4) 0.016(4) 0.005(4)
F1 0.219(10) 0.084(5) 0.078(5) -0.047(4) 0.101(6) -0.106(6)
F2 0.117(9) 0.224(14) 0.264(15) 0.137(12) 0.021(9) -0.096(9)
F3 0.46(2) 0.039(4) 0.216(11) -0.040(6) 0.281(15) -0.062(8)
F4 0.058(4) 0.098(5) 0.033(3) -0.014(3) 0.026(3) -0.003(3)
F5 0.110(5) 0.042(3) 0.029(3) -0.001(2) 0.028(3) 0.014(3)
F6 0.056(3) 0.044(3) 0.028(3) -0.014(2) 0.010(2) -0.003(2)
F7 0.062(5) 0.131(8) 0.188(10) 0.023(7) 0.053(6) 0.053(5)
F8 0.040(4) 0.194(9) 0.085(6) 0.058(6) 0.025(4) 0.037(5)
F9 0.043(4) 0.200(10) 0.173(9) 0.111(8) 0.065(5) 0.032(5)
F10 0.230(12) 0.103(7) 0.041(4) 0.032(4) 0.027(6) 0.018(7)
F11 0.081(6) 0.241(12) 0.186(10) 0.178(10) 0.055(6) 0.011(6)
F12 0.176(8) 0.092(6) 0.111(6) 0.072(5) 0.097(6) 0.067(6)
F13 0.072(4) 0.069(4) 0.053(4) -0.013(3) 0.030(3) 0.022(3)
F14 0.096(5) 0.063(4) 0.111(5) -0.018(4) 0.085(5) -0.013(4)
F15 0.088(4) 0.030(3) 0.084(4) -0.004(3) 0.048(4) 0.017(3)
F16 0.110(9) 0.238(15) 0.125(9) 0.015(9) -0.056(7) -0.066(10)
F17 0.098(7) 0.312(17) 0.046(5) -0.008(7) -0.013(5) 0.091(9)
F18 0.112(8) 0.345(18) 0.094(7) -0.079(9) -0.052(6) 0.161(10)
F19 0.088(5) 0.025(3) 0.118(6) -0.009(3) 0.054(4) -0.007(3)
F20 0.076(4) 0.058(4) 0.105(5) -0.037(4) 0.058(4) -0.021(3)
F21 0.076(5) 0.053(4) 0.083(5) -0.019(3) -0.002(4) 0.019(3)
F25 0.054(5) 0.149(8) 0.160(8) 0.101(7) 0.022(5) -0.022(5)
F26 0.155(9) 0.158(10) 0.215(12) 0.096(9) 0.142(9) 0.033(8)
F27 0.107(7) 0.091(6) 0.164(9) 0.036(6) 0.024(6) -0.053(6)
F28 0.083(5) 0.182(9) 0.046(4) -0.026(5) -0.014(4) 0.055(6)
F29 0.022(3) 0.093(5) 0.099(5) 0.016(4) 0.010(3) 0.001(3)
F30 0.040(4) 0.085(5) 0.106(6) 0.039(4) -0.009(4) -0.006(3)
F31 0.073(5) 0.088(5) 0.169(8) 0.018(5) 0.089(5) 0.028(4)
F32 0.066(5) 0.036(4) 0.62(3) 0.051(9) 0.138(11) 0.000(4)
F33 0.056(5) 0.187(10) 0.159(9) -0.058(8) 0.053(6) -0.025(6)
F34 0.165(10) 0.38(2) 0.081(7) -0.064(9) 0.077(7) 0.062(11)
F35 0.246(13) 0.091(7) 0.075(6) -0.043(5) 0.013(7) 0.038(8)
F36 0.120(7) 0.160(8) 0.035(4) -0.024(4) 0.013(4) 0.067(6)

loop_
_geom_bond_atom_site_label_1
_geom_bond_atom_site_label_2
_geom_bond_distance
_geom_bond_site_symmetry_2
_geom_bond_publ_flag
Cu1 P2 2.215(2) . ?
Cu1 P1 2.215(2) . ?
Cu1 Cu4 2.7423(12) . ?
Cu1 Cu7 2.7576(12) . ?
Cu1 Cu9 2.7655(13) . ?
Cu1 Cu2 2.7708(13) . ?
Cu1 Cu8 2.8519(13) . ?
Cu1 Cu3 2.8830(12) . ?
Cu2 N1 1.874(6) . ?
Cu2 C55 1.975(7) . ?
Cu2 Cu3 2.4876(12) . ?
Cu3 C55 1.947(7) . ?
Cu3 N6 1.962(6) . ?
Cu3 Cu4 2.4812(12) . ?
Cu4 N6 1.924(6) . ?
Cu4 N2 1.927(5) . ?
Cu4 Cu5 2.5024(12) . ?
Cu5 N2 1.950(6) . ?
Cu5 C64 1.982(7) . ?
Cu5 Cu6 2.4655(13) . ?
Cu6 N5 1.959(6) . ?
Cu6 C64 1.974(7) . ?
Cu6 Cu7 2.5126(12) . ?
Cu7 N3 1.933(6) . ?
Cu7 N5 1.935(6) . ?
Cu7 Cu8 2.4855(13) . ?
Cu8 N3 1.963(6) . ?
Cu8 C73 1.966(7) . ?
Cu8 Cu9 2.4884(13) . ?
Cu9 N4 1.870(6) . ?
Cu9 C73 1.961(7) . ?
N1 C4 1.372(9) . ?
N1 C1 1.443(9) . ?
N2 C20 1.430(9) . ?
N2 C2 1.474(9) . ?
N3 C12 1.421(9) . ?
N3 C3 1.476(9) . ?
N4 C31 1.385(9) . ?
N4 C28 1.443(9) . ?
N5 C39 1.420(9) . ?
N5 C29 1.468(9) . ?
N6 C47 1.413(9) . ?
N6 C30 1.488(9) . ?
P1 C1 1.818(7) . ?
P1 C3 1.825(7) . ?
P1 C2 1.839(7) . ?
P2 C28 1.827(7) . ?
P2 C29 1.828(7) . ?
P2 C30 1.838(7) . ?
C4 C9 1.400(10) . ?
C4 C5 1.410(11) . ?
C5 C6 1.369(10) . ?
C6 C7 1.405(11) . ?
C6 C10 1.468(13) . ?
C7 C8 1.379(11) . ?
C8 C9 1.395(10) . ?
C8 C11 1.499(11) . ?
C10 F3 1.242(13) . ?
C10 F1 1.263(12) . ?
C10 F2 1.286(15) . ?
C11 F5 1.316(10) . ?
C11 F4 1.331(10) . ?
C11 F6 1.337(9) . ?
C12 C17 1.381(10) . ?
C12 C13 1.400(11) . ?
C13 C14 1.376(12) . ?
C14 C15 1.388(12) . ?
C14 C18 1.503(13) . ?
C15 C16 1.365(12) . ?
C16 C17 1.400(11) . ?
C16 C19 1.499(13) . ?
C18 F9 1.261(12) . ?
C18 F7 1.323(16) . ?
C18 F8 1.329(14) . ?
C19 F11 1.260(11) . ?
C19 F12 1.284(13) . ?
C19 F10 1.307(14) . ?
C20 C21 1.381(10) . ?
C20 C25 1.383(10) . ?
C21 C22 1.380(10) . ?
C22 C23 1.384(12) . ?
C22 C26 1.482(12) . ?
C23 C24 1.378(13) . ?
C24 C25 1.392(11) . ?
C24 C27 1.469(14) . ?
C26 F15 1.321(10) . ?
C26 F13 1.337(11) . ?
C26 F14 1.340(10) . ?
C27 F18 1.221(14) . ?
C27 F17 1.272(17) . ?
C27 F16 1.33(2) . ?
C31 C36 1.405(11) . ?
C31 C32 1.411(11) . ?
C32 C33 1.377(11) . ?
C33 C34 1.367(13) . ?
C33 C37 1.515(14) . ?
C34 C35 1.383(13) . ?
C35 C36 1.399(12) . ?
C35 C38 1.495(14) . ?
C37 F21 1.314(11) . ?
C37 F19 1.321(10) . ?
C37 F20 1.331(11) . ?
C38 F23B 1.307(9) . ?
C38 F23A 1.310(9) . ?
C38 F22B 1.336(9) . ?
C38 F24B 1.336(9) . ?
C38 F22A 1.339(9) . ?
C38 F24A 1.341(9) . ?
C39 C44 1.394(11) . ?
C39 C40 1.400(11) . ?
C40 C41 1.372(12) . ?
C41 C42 1.393(13) . ?
C41 C45 1.484(15) . ?
C42 C43 1.388(13) . ?
C43 C44 1.394(11) . ?
C43 C46 1.494(13) . ?
C45 F25 1.272(13) . ?
C45 F27 1.310(15) . ?
C45 F26 1.321(16) . ?
C46 F28 1.289(13) . ?
C46 F30 1.319(13) . ?
C46 F29 1.334(12) . ?
C47 C52 1.378(11) . ?
C47 C48 1.400(11) . ?
C48 C49 1.379(11) . ?
C49 C50 1.377(14) . ?
C49 C53 1.471(15) . ?
C50 C51 1.383(14) . ?
C51 C52 1.374(11) . ?
C51 C54 1.490(16) . ?
C53 F32 1.199(14) . ?
C53 F31 1.303(13) . ?
C53 F33 1.368(15) . ?
C54 F35 1.290(19) . ?
C54 F36 1.310(14) . ?
C54 F34 1.325(18) . ?
C55 C56 1.421(10) . ?
C55 C60 1.435(10) . ?
C56 C57 1.368(10) . ?
C56 C61 1.534(10) . ?
C57 C58 1.385(11) . ?
C58 C59 1.395(11) . ?
C58 C62 1.497(10) . ?
C59 C60 1.372(10) . ?
C60 C63 1.489(10) . ?
C64 C69 1.401(11) . ?
C64 C65 1.433(11) . ?
C65 C66 1.394(11) . ?
C65 C70 1.506(11) . ?
C66 C67 1.365(12) . ?
C67 C68 1.398(13) . ?
C67 C71 1.520(12) . ?
C68 C69 1.387(11) . ?
C69 C72 1.506(12) . ?
C73 C74 1.416(11) . ?
C73 C78 1.419(11) . ?
C74 C75 1.377(11) . ?
C74 C79 1.515(11) . ?
C75 C76 1.364(12) . ?
C76 C77 1.382(12) . ?
C76 C80 1.526(11) . ?
C77 C78 1.379(11) . ?
C78 C81 1.499(11) . ?
C82 C83 1.385(15) . ?
C83 C84 1.466(13) . ?
C84 C85 1.445(13) . ?
C85 C86 1.458(14) . ?
C86 C87 1.416(17) . ?
C88 C89 1.40(3) . ?
C89 C90 1.40(3) . ?
C90 C91 1.41(3) . ?
C91 C92 1.40(3) . ?
C93 C94 1.42(3) . ?
C94 C95 1.43(3) . ?
C95 C96 1.43(3) . ?
C96 C97 1.43(3) . ?
C98 C99 1.46(3) . ?
C99 C100 1.44(3) . ?
C100 C101 1.45(3) . ?
C101 C102 1.46(3) . ?
C103 C104 1.42(3) . ?
C104 C105 1.44(3) . ?
C105 C106 1.43(3) . ?
C106 C107 1.43(3) . ?
